data_4511414
loop_
_publ_author_name
'Gagnon, Kevin J.'
'Teat, Simon J.'
'Beal, Zachary J.'
'Embry, Alyssa M.'
'Strayer, Megan E.'
'Clearfield, Abraham'

_publ_section_title
;
 Isoreticular Investigation into the Formation of Four New Zinc
 Alkylbisphosphonate Families
;
_journal_issue 7
_journal_name_full 'Crystal Growth &amp; Design'
_journal_page_first 3612
_journal_paper_doi 10.1021/cg500568e
_journal_volume 14
_journal_year 2014
_chemical_formula_sum 'C5 H12 O6 P2 Zn'
_chemical_formula_weight 295.46
_chemical_name_systematic
; 
 ? 
;
_space_group_IT_number 14
_symmetry_cell_setting monoclinic
_symmetry_space_group_name_Hall '-P 2yn'
_symmetry_space_group_name_H-M 'P 1 21/n 1'
_atom_sites_solution_hydrogens geom
_atom_sites_solution_primary direct
_atom_sites_solution_secondary difmap
_audit_creation_method SHELXL-97
_cell_angle_alpha 90.00
_cell_angle_beta 93.046(3)
_cell_angle_gamma 90.00
_cell_formula_units_Z 4
_cell_length_a 8.651(2)
_cell_length_b 5.0283(12)
_cell_length_c 22.598(5)
_cell_measurement_reflns_used 4266
_cell_measurement_temperature 100(2)
_cell_measurement_theta_max 33.542
_cell_measurement_theta_min 3.8115
_cell_volume 981.6(4)
_computing_cell_refinement 'Bruker SAINT v7.68a'
_computing_data_collection 'Bruker APEX 2'
_computing_data_reduction 'Bruker SAINT v7.68a'
_computing_molecular_graphics 'Bruker SHELXTL'
_computing_publication_material 'Bruker SHELXTL & local programs'
_computing_structure_refinement 'Bruker SHELXTL'
_computing_structure_solution 'Bruker SHELXTL'
_diffrn_ambient_temperature 100(2)
_diffrn_measured_fraction_theta_full 0.996
_diffrn_measured_fraction_theta_max 0.996
_diffrn_measurement_device_type 'Bruker APEX II CCD diffractometer'
_diffrn_measurement_method '\w rotation with narrow frames'
_diffrn_radiation_monochromator 'silicon 111'
_diffrn_radiation_source 'Advanced Light Source station 11.3.1'
_diffrn_radiation_type synchrotron
_diffrn_radiation_wavelength 0.77490
_diffrn_reflns_av_R_equivalents 0.0534
_diffrn_reflns_av_sigmaI/netI 0.0426
_diffrn_reflns_limit_h_max 12
_diffrn_reflns_limit_h_min -12
_diffrn_reflns_limit_k_max 7
_diffrn_reflns_limit_k_min -7
_diffrn_reflns_limit_l_max 31
_diffrn_reflns_limit_l_min -31
_diffrn_reflns_number 13137
_diffrn_reflns_theta_full 33.07
_diffrn_reflns_theta_max 33.07
_diffrn_reflns_theta_min 3.81
_exptl_absorpt_coefficient_mu 3.572
_exptl_absorpt_correction_T_max 0.9004
_exptl_absorpt_correction_T_min 0.7881
_exptl_absorpt_correction_type multi-scan
_exptl_absorpt_process_details 'SADABS 2008/1 Bruker AXS Madison WI USA'
_exptl_crystal_colour colorless
_exptl_crystal_density_diffrn 1.999
_exptl_crystal_density_method 'not measured'
_exptl_crystal_description block
_exptl_crystal_F_000 600
_exptl_crystal_size_max 0.07
_exptl_crystal_size_mid 0.03
_exptl_crystal_size_min 0.03
_refine_diff_density_max 0.779
_refine_diff_density_min -0.974
_refine_diff_density_rms 0.121
_refine_ls_extinction_method none
_refine_ls_goodness_of_fit_ref 1.049
_refine_ls_hydrogen_treatment constr
_refine_ls_matrix_type full
_refine_ls_number_parameters 127
_refine_ls_number_reflns 2853
_refine_ls_number_restraints 0
_refine_ls_restrained_S_all 1.049
_refine_ls_R_factor_all 0.0479
_refine_ls_R_factor_gt 0.0357
_refine_ls_shift/su_max 0.001
_refine_ls_shift/su_mean 0.000
_refine_ls_structure_factor_coef Fsqd
_refine_ls_weighting_details 'calc w=1/[\s^2^(Fo^2^)+(0.0493P)^2^+0.2939P] where P=(Fo^2^+2Fc^2^)/3'
_refine_ls_weighting_scheme calc
_refine_ls_wR_factor_gt 0.0892
_refine_ls_wR_factor_ref 0.0936
_reflns_number_gt 2315
_reflns_number_total 2853
_reflns_threshold_expression >2sigma(I)
_cod_data_source_file cg500568e_si_002.cif
_cod_data_source_block zas5
_cod_depositor_comments 'Adding full bibliography for 4511411--4511421.cif.'
_cod_original_sg_symbol_H-M P2(1)/n
_cod_database_code 4511414

loop_
_symmetry_equiv_pos_as_xyz
'x, y, z'
'-x+1/2, y+1/2, -z+1/2'
'-x, -y, -z'
'x-1/2, -y-1/2, z-1/2'

loop_
_atom_site_label
_atom_site_type_symbol
_atom_site_fract_x
_atom_site_fract_y
_atom_site_fract_z
_atom_site_U_iso_or_equiv
_atom_site_adp_type
_atom_site_occupancy
_atom_site_symmetry_multiplicity
_atom_site_calc_flag
_atom_site_refinement_flags
Zn1 Zn 0.92395(3) 0.44106(6) 0.204081(14) 0.01566(10) Uani 1 1 d .
P1 P 1.09717(8) 0.91393(14) 0.15505(3) 0.01561(14) Uani 1 1 d .
P2 P 0.92671(8) 0.74866(14) 0.32608(3) 0.01542(14) Uani 1 1 d .
O5 O 1.0030(2) 0.5746(4) 0.28112(9) 0.0175(4) Uani 1 1 d .
O6 O 0.7027(2) 0.4163(4) 0.20014(9) 0.0197(4) Uani 1 1 d .
O2 O 0.9894(2) 0.6832(4) 0.14307(9) 0.0187(4) Uani 1 1 d .
O3 O 1.0423(2) 0.1223(4) 0.19620(9) 0.0214(4) Uani 1 1 d .
C5 C 0.8661(3) 0.5436(5) 0.38512(13) 0.0188(5) Uani 1 1 d .
H5A H 0.7830 0.4238 0.3693 0.023 Uiso 1 1 calc R
H5B H 0.9544 0.4309 0.3992 0.023 Uiso 1 1 calc R
C1 C 1.1435(3) 1.0566(6) 0.08579(12) 0.0194(5) Uani 1 1 d .
H1A H 1.0509 1.1502 0.0687 0.023 Uiso 1 1 calc R
H1B H 1.2258 1.1912 0.0933 0.023 Uiso 1 1 calc R
C2 C 1.1979(3) 0.8578(6) 0.03988(13) 0.0201(5) Uani 1 1 d .
H2A H 1.2816 0.7461 0.0583 0.024 Uiso 1 1 calc R
H2B H 1.1108 0.7394 0.0273 0.024 Uiso 1 1 calc R
C3 C 1.2572(3) 0.9966(6) -0.01432(13) 0.0202(6) Uani 1 1 d .
H3A H 1.1746 1.1139 -0.0316 0.024 Uiso 1 1 calc R
H3B H 1.3463 1.1103 -0.0017 0.024 Uiso 1 1 calc R
C4 C 0.8067(3) 0.6942(6) 0.43820(13) 0.0205(5) Uani 1 1 d .
H4BA H 0.8895 0.8121 0.4550 0.025 Uiso 1 1 calc R
H4BB H 0.7177 0.8068 0.4249 0.025 Uiso 1 1 calc R
O4 O 1.0549(2) 0.9256(4) 0.35857(9) 0.0194(4) Uani 1 1 d .
H4A H 1.0927 1.0295 0.3341 0.029 Uiso 1 1 calc R
O1 O 1.2534(2) 0.7923(4) 0.18376(9) 0.0190(4) Uani 1 1 d .
H1AA H 1.3211 0.9120 0.1870 0.028 Uiso 1 1 calc R

loop_
_atom_site_aniso_label
_atom_site_aniso_U_11
_atom_site_aniso_U_22
_atom_site_aniso_U_33
_atom_site_aniso_U_23
_atom_site_aniso_U_13
_atom_site_aniso_U_12
Zn1 0.01351(15) 0.01369(16) 0.01983(17) -0.00055(11) 0.00127(11) 0.00006(11)
P1 0.0140(3) 0.0132(3) 0.0197(3) -0.0002(2) 0.0016(2) 0.0004(2)
P2 0.0132(3) 0.0136(3) 0.0195(3) -0.0011(2) 0.0020(2) 0.0004(2)
O5 0.0161(9) 0.0185(9) 0.0178(9) -0.0028(7) 0.0015(7) 0.0012(7)
O6 0.0153(9) 0.0179(9) 0.0259(11) -0.0014(8) 0.0015(8) -0.0017(7)
O2 0.0171(9) 0.0164(9) 0.0224(10) 0.0018(7) 0.0001(7) -0.0040(7)
O3 0.0222(10) 0.0181(10) 0.0241(10) -0.0028(8) 0.0042(8) 0.0038(8)
C5 0.0187(13) 0.0158(13) 0.0224(13) -0.0020(10) 0.0044(10) -0.0015(10)
C1 0.0195(13) 0.0182(13) 0.0207(13) -0.0008(10) 0.0022(10) -0.0012(10)
C2 0.0216(13) 0.0174(13) 0.0216(14) -0.0014(10) 0.0040(11) -0.0015(10)
C3 0.0188(13) 0.0207(14) 0.0214(14) 0.0011(10) 0.0042(11) -0.0010(10)
C4 0.0214(13) 0.0182(13) 0.0222(14) -0.0011(10) 0.0048(11) -0.0009(10)
O4 0.0179(9) 0.0172(9) 0.0232(10) -0.0013(8) 0.0009(8) -0.0035(7)
O1 0.0157(9) 0.0144(9) 0.0267(10) -0.0009(7) -0.0003(8) 0.0005(7)

loop_
_atom_type_symbol
_atom_type_description
_atom_type_scat_dispersion_real
_atom_type_scat_dispersion_imag
_atom_type_scat_source
C C -0.0020 0.0020 'WCROMER Program in WinGX L.Kissel & R.H.Pratt Acta Cryst A46 170 1990'
H H 0.0000 0.0000 'WCROMER Program in WinGX L.Kissel & R.H.Pratt Acta Cryst A46 170 1990'
O O -0.0041 0.0074 'WCROMER Program in WinGX L.Kissel & R.H.Pratt Acta Cryst A46 170 1990'
P P 0.1013 0.1134 'WCROMER Program in WinGX L.Kissel & R.H.Pratt Acta Cryst A46 170 1990'
Zn Zn 0.1940 1.6718 'WCROMER Program in WinGX L.Kissel & R.H.Pratt Acta Cryst A46 170 1990'

loop_
_geom_angle_atom_site_label_1
_geom_angle_atom_site_label_2
_geom_angle_atom_site_label_3
_geom_angle
_geom_angle_site_symmetry_1
O6 Zn1 O3 118.63(9) .
O6 Zn1 O2 109.59(8) .
O3 Zn1 O2 106.30(9) .
O6 Zn1 O5 111.42(8) .
O3 Zn1 O5 101.93(9) .
O2 Zn1 O5 108.33(8) .
O3 P1 O2 116.00(12) 1_565
O3 P1 O1 107.86(12) 1_565
O2 P1 O1 106.39(11) .
O3 P1 C1 110.91(13) 1_565
O2 P1 C1 108.54(13) .
O1 P1 C1 106.64(12) .
O6 P2 O5 113.71(12) 2_655
O6 P2 O4 111.09(12) 2_655
O5 P2 O4 108.50(11) .
O6 P2 C5 112.15(13) 2_655
O5 P2 C5 108.82(12) .
O4 P2 C5 101.86(13) .
P2 O5 Zn1 130.52(12) .
P2 O6 Zn1 141.15(13) 2_645
P1 O2 Zn1 123.79(12) .
P1 O3 Zn1 146.44(14) 1_545
C4 C5 P2 115.1(2) .
C4 C5 H5A 108.5 .
P2 C5 H5A 108.5 .
C4 C5 H5B 108.5 .
P2 C5 H5B 108.5 .
H5A C5 H5B 107.5 .
C2 C1 P1 115.0(2) .
C2 C1 H1A 108.5 .
P1 C1 H1A 108.5 .
C2 C1 H1B 108.5 .
P1 C1 H1B 108.5 .
H1A C1 H1B 107.5 .
C3 C2 C1 112.0(2) .
C3 C2 H2A 109.2 .
C1 C2 H2A 109.2 .
C3 C2 H2B 109.2 .
C1 C2 H2B 109.2 .
H2A C2 H2B 107.9 .
C4 C3 C2 113.5(2) 4_675
C4 C3 H3A 108.9 4_675
C2 C3 H3A 108.9 .
C4 C3 H3B 108.9 4_675
C2 C3 H3B 108.9 .
H3A C3 H3B 107.7 .
C3 C4 C5 111.1(2) 4_576
C3 C4 H4BA 109.4 4_576
C5 C4 H4BA 109.4 .
C3 C4 H4BB 109.4 4_576
C5 C4 H4BB 109.4 .
H4BA C4 H4BB 108.0 .
P2 O4 H4A 109.5 .
P1 O1 H1AA 109.5 .

loop_
_geom_bond_atom_site_label_1
_geom_bond_atom_site_label_2
_geom_bond_distance
_geom_bond_site_symmetry_2
Zn1 O6 1.915(2) .
Zn1 O3 1.915(2) .
Zn1 O2 1.946(2) .
Zn1 O5 1.955(2) .
P1 O3 1.495(2) 1_565
P1 O2 1.504(2) .
P1 O1 1.590(2) .
P1 C1 1.787(3) .
P2 O6 1.498(2) 2_655
P2 O5 1.518(2) .
P2 O4 1.573(2) .
P2 C5 1.787(3) .
C5 C4 1.530(4) .
C5 H5A 0.9900 .
C5 H5B 0.9900 .
C1 C2 1.533(4) .
C1 H1A 0.9900 .
C1 H1B 0.9900 .
C2 C3 1.522(4) .
C2 H2A 0.9900 .
C2 H2B 0.9900 .
C3 C4 1.518(4) 4_675
C3 H3A 0.9900 .
C3 H3B 0.9900 .
C4 H4BA 0.9900 .
C4 H4BB 0.9900 .
O4 H4A 0.8400 .
O1 H1AA 0.8400 .

loop_
_geom_hbond_atom_site_label_D
_geom_hbond_atom_site_label_H
_geom_hbond_atom_site_label_A
_geom_hbond_distance_DH
_geom_hbond_distance_HA
_geom_hbond_distance_DA
_geom_hbond_angle_DHA
_geom_hbond_site_symmetry_A
O4 H4A O1 0.84 1.93 2.689(3) 149.2 2_755
O1 H1AA O5 0.84 1.84 2.628(3) 155.5 2_755
